data_4036346
loop_
_publ_author_name
'Nogami, Emiko'
'Yamazaki, Takashi'
'Kubota, Toshio'
'Yajima, Tomoko'

_publ_section_title
;
 Stereochemical Investigation of the Products of the Photoinduced
 Perfluoroalkylation-Dimerization of Anthracene.
;
_journal_issue 18
_journal_name_full 'The Journal of organic chemistry'
_journal_page_first 9208
_journal_page_last 9213
_journal_paper_doi 10.1021/acs.joc.5b01655
_journal_volume 80
_journal_year 2015
_chemical_formula_moiety 'C30 H20 F6'
_chemical_formula_sum 'C30 H20 F6'
_chemical_formula_weight 494.47
_space_group_crystal_system monoclinic
_space_group_IT_number 15
_space_group_name_Hall '-C 2yc'
_space_group_name_H-M_alt 'C 1 2/c 1'
_atom_sites_solution_hydrogens geom
_cell_angle_alpha 90
_cell_angle_beta 92.882(2)
_cell_angle_gamma 90
_cell_formula_units_Z 4
_cell_length_a 11.1233(13)
_cell_length_b 16.569(2)
_cell_length_c 11.7812(14)
_cell_measurement_reflns_used 3502
_cell_measurement_temperature 93.(2)
_cell_measurement_theta_max 28.7211
_cell_measurement_theta_min 2.2072
_cell_volume 2168.6(4)
_computing_cell_refinement 'SAINT V8.34A (Bruker AXS Inc.)'
_computing_data_collection 'Bruker SMART APEXII'
_computing_data_reduction 'SAINT V8.34A (Bruker AXS Inc.)'
_computing_molecular_graphics 'XSHELL V6.3.1'
_computing_publication_material 'Generate Report (Bruker AXS)'
_computing_structure_refinement 'SHELXL-2013 (Sheldrick, 2013)'
_diffrn_ambient_temperature 93.(2)
_diffrn_detector_area_resol_mean 8.3333
_diffrn_measured_fraction_theta_full 0.997
_diffrn_measured_fraction_theta_max 0.997
_diffrn_measurement_device_type 'Bruker D8 goniometer'
_diffrn_measurement_method 'omega scans'
_diffrn_radiation_monochromator graphite
_diffrn_radiation_type 'Mo K\a'
_diffrn_radiation_wavelength 0.71073
_diffrn_reflns_av_R_equivalents 0.0211
_diffrn_reflns_limit_h_max 10
_diffrn_reflns_limit_h_min -13
_diffrn_reflns_limit_k_max 19
_diffrn_reflns_limit_k_min -16
_diffrn_reflns_limit_l_max 13
_diffrn_reflns_limit_l_min -13
_diffrn_reflns_number 5720
_diffrn_reflns_theta_full 25.00
_diffrn_reflns_theta_max 25.00
_diffrn_reflns_theta_min 2.21
_exptl_absorpt_coefficient_mu 0.123
_exptl_absorpt_correction_T_max 0.98
_exptl_absorpt_correction_T_min 0.91
_exptl_absorpt_correction_type multi-scan
_exptl_absorpt_process_details 'SADABS V2012/1 (Bruker AXS Inc.)'
_exptl_crystal_colour 'clear pale white'
_exptl_crystal_density_diffrn 1.514
_exptl_crystal_density_method 'not measured'
_exptl_crystal_description plate
_exptl_crystal_F_000 1016
_exptl_crystal_size_max 0.400
_exptl_crystal_size_mid 0.300
_exptl_crystal_size_min 0.200
_refine_diff_density_max 0.370
_refine_diff_density_min -0.278
_refine_ls_extinction_method none
_refine_ls_goodness_of_fit_ref 1.045
_refine_ls_hydrogen_treatment constr
_refine_ls_matrix_type full
_refine_ls_number_parameters 163
_refine_ls_number_reflns 1906
_refine_ls_number_restraints 0
_refine_ls_restrained_S_all 1.045
_refine_ls_R_factor_all 0.0443
_refine_ls_R_factor_gt 0.0406
_refine_ls_shift/su_max 0.015
_refine_ls_shift/su_mean 0.003
_refine_ls_structure_factor_coef Fsqd
_refine_ls_weighting_details 'w=1/[\s^2^(Fo^2^)+(0.0579P)^2^+2.9318P] where P=(Fo^2^+2Fc^2^)/3'
_refine_ls_weighting_scheme calc
_refine_ls_wR_factor_gt 0.1079
_refine_ls_wR_factor_ref 0.1120
_reflns_number_gt 1737
_reflns_number_total 1906
_reflns_threshold_expression 'I > 2\s(I)'
_cod_data_source_file jo5b01655_si_001.cif
_cod_data_source_block I
_cod_database_code 4036346

loop_
_space_group_symop_operation_xyz
'x, y, z'
'-x, y, -z+1/2'
'x+1/2, y+1/2, z'
'-x+1/2, y+1/2, -z+1/2'
'-x, -y, -z'
'x, -y, z-1/2'
'-x+1/2, -y+1/2, -z'
'x+1/2, -y+1/2, z-1/2'

loop_
_atom_site_type_symbol
_atom_site_label
_atom_site_fract_x
_atom_site_fract_y
_atom_site_fract_z
_atom_site_U_iso_or_equiv
_atom_site_adp_type
_atom_site_calc_flag
_atom_site_refinement_flags_adp
_atom_site_refinement_flags_posn
_atom_site_occupancy
F F1 0.39404(9) 0.11294(7) 0.63677(9) 0.0313(3) Uani d . . 1
F F2 0.23408(9) 0.18172(7) 0.59495(8) 0.0297(3) Uani d . . 1
F F3 0.39625(9) 0.24198(6) 0.65217(9) 0.0298(3) Uani d . . 1
C C1 0.32880(15) 0.17633(10) 0.66958(15) 0.0219(4) Uani d . . 1
C C2 0.29476(15) 0.16933(10) 0.79238(14) 0.0192(4) Uani d . . 1
H H1 0.3721 0.1696 0.8395 0.023 Uiso calc U R 1
C C3 0.22358(14) 0.24214(10) 0.82998(13) 0.0174(4) Uani d . . 1
C C4 0.09913(14) 0.23671(10) 0.84122(13) 0.0162(4) Uani d . . 1
C C5 0.03005(14) 0.16011(9) 0.81244(13) 0.0165(4) Uani d . . 1
H H8 -0.0367 0.1564 0.866 0.02 Uiso calc U R 1
C C6 0.10944(14) 0.08639(10) 0.83293(13) 0.0167(4) Uani d . . 1
C C7 0.23336(15) 0.08970(10) 0.81716(13) 0.0183(4) Uani d . . 1
C C8 0.28423(16) 0.31313(10) 0.86070(14) 0.0215(4) Uani d . . 1
H H9 0.3688 0.3164 0.854 0.026 Uiso calc U R 1
C C9 0.22256(16) 0.37899(10) 0.90094(14) 0.0238(4) Uani d . . 1
H H2 0.2643 0.4275 0.9201 0.029 Uiso calc U R 1
C C10 0.09941(16) 0.37368(10) 0.91315(14) 0.0224(4) Uani d . . 1
H H3 0.0566 0.4185 0.9411 0.027 Uiso calc U R 1
C C11 0.03913(15) 0.30301(10) 0.88452(14) 0.0200(4) Uani d . . 1
H H10 -0.0449 0.2995 0.8945 0.024 Uiso calc U R 1
C C12 0.30320(16) 0.02061(10) 0.83566(14) 0.0224(4) Uani d . . 1
H H7 0.387 0.0224 0.8239 0.027 Uiso calc U R 1
C C13 0.25200(16) -0.05038(10) 0.87089(15) 0.0250(4) Uani d . . 1
H H4 0.3006 -0.0971 0.8829 0.03 Uiso calc U R 1
C C14 0.12994(16) -0.05374(10) 0.88885(15) 0.0244(4) Uani d . . 1
H H5 0.0946 -0.1024 0.9139 0.029 Uiso calc U R 1
C C15 0.05971(15) 0.01474(10) 0.86981(14) 0.0205(4) Uani d . . 1
H H6 -0.0239 0.0125 0.8823 0.025 Uiso calc U R 1

loop_
_atom_site_aniso_label
_atom_site_aniso_U_11
_atom_site_aniso_U_22
_atom_site_aniso_U_33
_atom_site_aniso_U_12
_atom_site_aniso_U_13
_atom_site_aniso_U_23
F1 0.0305(6) 0.0356(6) 0.0289(6) 0.0070(5) 0.0118(5) -0.0040(5)
F2 0.0232(5) 0.0479(7) 0.0181(6) -0.0024(5) 0.0007(4) 0.0010(5)
F3 0.0288(6) 0.0341(6) 0.0273(6) -0.0093(4) 0.0091(4) 0.0022(5)
C1 0.0176(8) 0.0257(9) 0.0224(9) -0.0007(7) 0.0020(7) -0.0019(7)
C2 0.0166(8) 0.0211(9) 0.0197(9) 0.0004(6) 0.0004(7) -0.0007(6)
C3 0.0210(8) 0.0181(8) 0.0130(8) 0.0008(6) 0.0002(6) 0.0016(6)
C4 0.0201(8) 0.0173(8) 0.0108(8) 0.0012(6) -0.0022(6) 0.0014(6)
C5 0.0171(8) 0.0175(8) 0.0150(9) 0.0003(6) 0.0011(6) -0.0001(6)
C6 0.0201(8) 0.0188(8) 0.0109(7) 0.0010(6) -0.0010(6) -0.0023(6)
C7 0.0216(8) 0.0196(9) 0.0135(8) 0.0011(6) 0.0001(6) -0.0017(6)
C8 0.0221(8) 0.0249(9) 0.0172(8) -0.0027(7) -0.0002(7) 0.0022(7)
C9 0.0347(10) 0.0190(9) 0.0172(9) -0.0056(7) -0.0041(7) -0.0002(7)
C10 0.0310(9) 0.0185(9) 0.0173(8) 0.0058(7) -0.0024(7) -0.0026(7)
C11 0.0207(8) 0.0221(9) 0.0171(8) 0.0036(7) -0.0019(6) -0.0010(7)
C12 0.0227(8) 0.0245(9) 0.0197(9) 0.0053(7) 0.0000(7) -0.0039(7)
C13 0.0333(10) 0.0193(9) 0.0220(9) 0.0099(7) -0.0036(7) -0.0004(7)
C14 0.0363(10) 0.0172(9) 0.0195(9) -0.0012(7) -0.0003(7) 0.0026(7)
C15 0.0255(9) 0.0212(9) 0.0146(8) -0.0014(7) -0.0008(7) 0.0004(7)

loop_
_atom_type_symbol
_atom_type_description
_atom_type_scat_dispersion_real
_atom_type_scat_dispersion_imag
_atom_type_scat_source
C C 0.0033 0.0016 'International Tables Vol C Tables 4.2.6.8 and 6.1.1.4'
H H 0.0000 0.0000 'International Tables Vol C Tables 4.2.6.8 and 6.1.1.4'
F F 0.0171 0.0103 'International Tables Vol C Tables 4.2.6.8 and 6.1.1.4'

loop_
_geom_angle_atom_site_label_1
_geom_angle_atom_site_label_2
_geom_angle_atom_site_label_3
_geom_angle_site_symmetry_1
_geom_angle_site_symmetry_3
_geom_angle
F2 C1 F3 . . 105.81(14)
F2 C1 F1 . . 106.33(14)
F3 C1 F1 . . 105.97(13)
F2 C1 C2 . . 113.87(14)
F3 C1 C2 . . 112.05(14)
F1 C1 C2 . . 112.23(14)
C1 C2 C7 . . 112.65(14)
C1 C2 C3 . . 112.05(14)
C7 C2 C3 . . 112.75(13)
C1 C2 H1 . . 106.3
C7 C2 H1 . . 106.3
C3 C2 H1 . . 106.3
C8 C3 C4 . . 119.82(15)
C8 C3 C2 . . 119.50(14)
C4 C3 C2 . . 120.55(14)
C11 C4 C3 . . 118.52(15)
C11 C4 C5 . . 119.69(14)
C3 C4 C5 . . 121.73(14)
C4 C5 C6 . . 110.74(13)
C4 C5 C5 . 2_556 113.18(10)
C6 C5 C5 . 2_556 111.22(11)
C4 C5 H8 . . 107.1
C6 C5 H8 . . 107.1
C5 C5 H8 2_556 . 107.1
C15 C6 C7 . . 119.01(15)
C15 C6 C5 . . 119.97(14)
C7 C6 C5 . . 121.01(14)
C12 C7 C6 . . 119.42(15)
C12 C7 C2 . . 119.35(14)
C6 C7 C2 . . 120.91(14)
C9 C8 C3 . . 120.78(16)
C9 C8 H9 . . 119.6
C3 C8 H9 . . 119.6
C8 C9 C10 . . 119.61(15)
C8 C9 H2 . . 120.2
C10 C9 H2 . . 120.2
C11 C10 C9 . . 119.84(15)
C11 C10 H3 . . 120.1
C9 C10 H3 . . 120.1
C10 C11 C4 . . 121.39(16)
C10 C11 H10 . . 119.3
C4 C11 H10 . . 119.3
C13 C12 C7 . . 120.77(16)
C13 C12 H7 . . 119.6
C7 C12 H7 . . 119.6
C12 C13 C14 . . 120.18(15)
C12 C13 H4 . . 119.9
C14 C13 H4 . . 119.9
C13 C14 C15 . . 119.32(16)
C13 C14 H5 . . 120.3
C15 C14 H5 . . 120.3
C6 C15 C14 . . 121.28(16)
C6 C15 H6 . . 119.4
C14 C15 H6 . . 119.4

loop_
_geom_bond_atom_site_label_1
_geom_bond_atom_site_label_2
_geom_bond_site_symmetry_2
_geom_bond_distance
F1 C1 . 1.344(2)
F2 C1 . 1.341(2)
F3 C1 . 1.343(2)
C1 C2 . 1.518(2)
C2 C7 . 1.521(2)
C2 C3 . 1.521(2)
C2 H1 . 1.0
C3 C8 . 1.395(2)
C3 C4 . 1.400(2)
C4 C11 . 1.395(2)
C4 C5 . 1.513(2)
C5 C6 . 1.520(2)
C5 C5 2_556 1.585(3)
C5 H8 . 1.0
C6 C15 . 1.389(2)
C6 C7 . 1.401(2)
C7 C12 . 1.394(2)
C8 C9 . 1.385(2)
C8 H9 . 0.95
C9 C10 . 1.387(3)
C9 H2 . 0.95
C10 C11 . 1.383(2)
C10 H3 . 0.95
C11 H10 . 0.95
C12 C13 . 1.380(3)
C12 H7 . 0.95
C13 C14 . 1.386(3)
C13 H4 . 0.95
C14 C15 . 1.389(2)
C14 H5 . 0.95
C15 H6 . 0.95

loop_
_geom_torsion_atom_site_label_1
_geom_torsion_atom_site_label_2
_geom_torsion_atom_site_label_3
_geom_torsion_atom_site_label_4
_geom_torsion_site_symmetry_1
_geom_torsion_site_symmetry_4
_geom_torsion
F2 C1 C2 C7 . . 67.87(18)
F3 C1 C2 C7 . . -172.08(13)
F1 C1 C2 C7 . . -52.99(19)
F2 C1 C2 C3 . . -60.53(19)
F3 C1 C2 C3 . . 59.52(18)
F1 C1 C2 C3 . . 178.60(13)
C1 C2 C3 C8 . . -79.82(19)
C7 C2 C3 C8 . . 151.83(15)
C1 C2 C3 C4 . . 104.46(17)
C7 C2 C3 C4 . . -23.9(2)
C8 C3 C4 C11 . . -0.7(2)
C2 C3 C4 C11 . . 174.99(15)
C8 C3 C4 C5 . . -178.09(15)
C2 C3 C4 C5 . . -2.4(2)
C11 C4 C5 C6 . . -147.39(14)
C3 C4 C5 C6 . . 30.0(2)
C11 C4 C5 C5 . 2_556 86.9(2)
C3 C4 C5 C5 . 2_556 -95.72(19)
C4 C5 C6 C15 . . 146.52(14)
C5 C5 C6 C15 2_556 . -86.70(19)
C4 C5 C6 C7 . . -32.3(2)
C5 C5 C6 C7 2_556 . 94.46(18)
C15 C6 C7 C12 . . 1.8(2)
C5 C6 C7 C12 . . -179.35(15)
C15 C6 C7 C2 . . -171.72(15)
C5 C6 C7 C2 . . 7.1(2)
C1 C2 C7 C12 . . 79.92(19)
C3 C2 C7 C12 . . -152.05(15)
C1 C2 C7 C6 . . -106.56(17)
C3 C2 C7 C6 . . 21.5(2)
C4 C3 C8 C9 . . -0.9(2)
C2 C3 C8 C9 . . -176.60(15)
C3 C8 C9 C10 . . 1.4(2)
C8 C9 C10 C11 . . -0.4(3)
C9 C10 C11 C4 . . -1.2(3)
C3 C4 C11 C10 . . 1.8(2)
C5 C4 C11 C10 . . 179.19(15)
C6 C7 C12 C13 . . -1.0(2)
C2 C7 C12 C13 . . 172.63(15)
C7 C12 C13 C14 . . -0.3(3)
C12 C13 C14 C15 . . 0.7(3)
C7 C6 C15 C14 . . -1.4(2)
C5 C6 C15 C14 . . 179.75(15)
C13 C14 C15 C6 . . 0.1(3)
